data_7106171
loop_
_publ_author_name
'Emily Y. Tsui'
'Jacob S. Kanady'
'Michael W.Day'
'Theodor Agapie'

_publ_section_title
;
 Trinuclear first row transition metal complexes of a hexapyridyl,
 trialkoxy 1,3,5-triarylbenzene ligand
;
_journal_name_full Chem.Commun.
_journal_page_first 4189
_journal_paper_doi 10.1039/c0cc05608a
_journal_volume 47
_journal_year 2011
_chemical_formula_moiety 'C63 H48 Mn3 N6 O9'
_chemical_formula_sum 'C63 H48 Mn3 N6 O9'
_chemical_formula_weight 1197.89
_chemical_name_systematic
;

?

;
_space_group_IT_number 2
_symmetry_cell_setting triclinic
_symmetry_space_group_name_Hall '-P 1'
_symmetry_space_group_name_H-M 'P -1'
_atom_sites_solution_hydrogens geom
_atom_sites_solution_primary direct
_atom_sites_solution_secondary difmap
_audit_creation_method SHELXL-97
_cell_angle_alpha 71.889(4)
_cell_angle_beta 88.967(4)
_cell_angle_gamma 75.160(4)
_cell_formula_units_Z 2
_cell_length_a 10.5708(8)
_cell_length_b 19.6592(14)
_cell_length_c 20.2109(15)
_cell_measurement_reflns_used 9864
_cell_measurement_temperature 100(2)
_cell_measurement_theta_max 29.80
_cell_measurement_theta_min 2.32
_cell_volume 3850.2(5)
_computing_cell_refinement 'Bruker SAINT-Plus v7.66A'
_computing_data_collection 'Bruker APEX2 v2009.7-0'
_computing_data_reduction 'Bruker SAINT-Plus v7.66A'
_computing_molecular_graphics 'Bruker XP v5.1'
_computing_publication_material 'Bruker XCIF 2008'
_computing_structure_refinement 'SHELXL-97 (Sheldrick, 2008)'
_computing_structure_solution 'SHELXS-97 (Sheldrick, 2008)'
_diffrn_ambient_temperature 100(2)
_diffrn_measured_fraction_theta_full 0.994
_diffrn_measured_fraction_theta_max 0.994
_diffrn_measurement_device_type 'Bruker KAPPA APEX II'
_diffrn_measurement_method '\w scans; 18 settings'
_diffrn_radiation_monochromator graphite
_diffrn_radiation_source 'fine-focus sealed tube'
_diffrn_radiation_type MoK\a
_diffrn_radiation_wavelength 0.71073
_diffrn_reflns_av_R_equivalents 0.0605
_diffrn_reflns_av_sigmaI/netI 0.0530
_diffrn_reflns_limit_h_max 14
_diffrn_reflns_limit_h_min -14
_diffrn_reflns_limit_k_max 27
_diffrn_reflns_limit_k_min -27
_diffrn_reflns_limit_l_max 28
_diffrn_reflns_limit_l_min -28
_diffrn_reflns_number 159858
_diffrn_reflns_theta_full 30.02
_diffrn_reflns_theta_max 30.02
_diffrn_reflns_theta_min 2.00
_exptl_absorpt_coefficient_mu 0.531
_exptl_absorpt_correction_T_max 0.9439
_exptl_absorpt_correction_T_min 0.8655
_exptl_absorpt_correction_type none
_exptl_crystal_colour 'Pale yellow'
_exptl_crystal_density_diffrn 1.033
_exptl_crystal_density_method 'not measured'
_exptl_crystal_description Column
_exptl_crystal_F_000 1230
_exptl_crystal_size_max 0.28
_exptl_crystal_size_mid 0.15
_exptl_crystal_size_min 0.11
_platon_squeeze_details
;
;
_refine_diff_density_max 0.734
_refine_diff_density_min -0.491
_refine_diff_density_rms 0.086
_refine_ls_extinction_method none
_refine_ls_goodness_of_fit_ref 2.775
_refine_ls_hydrogen_treatment Riding
_refine_ls_matrix_type 'Full matrix'
_refine_ls_number_parameters 733
_refine_ls_number_reflns 22372
_refine_ls_number_restraints 0
_refine_ls_restrained_S_all 2.775
_refine_ls_R_factor_all 0.0661
_refine_ls_R_factor_gt 0.0504
_refine_ls_shift/su_max 0.001
_refine_ls_shift/su_mean 0.000
_refine_ls_structure_factor_coef Fsqd
_refine_ls_weighting_details w=1/s^2^(Fo^2^)
_refine_ls_weighting_scheme sigma
_refine_ls_wR_factor_gt 0.0863
_refine_ls_wR_factor_ref 0.0870
_reflns_number_gt 16446
_reflns_number_total 22372
_reflns_threshold_expression >2sigma(I)
_cod_data_source_file c0cc05608a.txt
_cod_data_source_block jsk08
_cod_depositor_comments
;
The following automatic conversions were performed:

'_symmetry_cell_setting' value 'Triclinic' changed to 'triclinic'
according to the built-in table from CIF Core dictionary named
'cif_core.dic' version 2.4.1 from
2010-06-29.

'_refine_ls_weighting_scheme' value 'Sigma' changed to
'sigma' according to the built-in table from CIF Core dictionary
named 'cif_core.dic' version 2.4.1 from 2010-06-29.

Automatic conversion script
Id: cif_fix_values 1646 2011-03-28 12:23:43Z adriana 

The following automatic conversions were performed:

'_atom_sites_solution_primary' value 'Direct methods' was changed to
'direct'.

'_atom_sites_solution_secondary' value 'Difference Fourier map' was
changed to 'difmap'.

'_atom_sites_solution_hydrogens' value 'Geometric positions' was
changed to 'geom'.

Automatic conversion script
Id: cif_fix_values 6452 2018-10-05 10:23:21Z andrius 
;
_cod_original_sg_symbol_H-M P-1
_cod_database_code 7106171

loop_
_symmetry_equiv_pos_as_xyz
'x, y, z'
'-x, -y, -z'

loop_
_atom_site_label
_atom_site_type_symbol
_atom_site_fract_x
_atom_site_fract_y
_atom_site_fract_z
_atom_site_U_iso_or_equiv
_atom_site_adp_type
_atom_site_occupancy
_atom_site_symmetry_multiplicity
_atom_site_calc_flag
_atom_site_refinement_flags
_atom_site_disorder_assembly
_atom_site_disorder_group
Mn1 Mn 0.79301(4) 0.18836(2) 0.591055(19) 0.01318(9) Uani 1 1 d . . .
Mn2 Mn 0.86581(4) 0.05922(2) 0.752945(19) 0.01487(9) Uani 1 1 d . . .
Mn3 Mn 0.74339(4) 0.24168(2) 0.739032(19) 0.01578(9) Uani 1 1 d . . .
O1 O 0.75425(14) 0.08925(9) 0.65917(8) 0.0133(4) Uani 1 1 d . . .
O2 O 0.72151(15) 0.13864(9) 0.78719(8) 0.0140(4) Uani 1 1 d . . .
O3 O 0.66357(14) 0.25743(9) 0.64025(8) 0.0132(4) Uani 1 1 d . . .
O4 O 0.94880(16) 0.16199(9) 0.52882(9) 0.0209(4) Uani 1 1 d . . .
O5 O 1.12227(17) 0.18574(10) 0.47184(9) 0.0293(5) Uani 1 1 d . . .
O6 O 1.03928(17) 0.05506(10) 0.80419(9) 0.0273(5) Uani 1 1 d . . .
O7 O 1.1088(2) -0.06259(11) 0.86932(10) 0.0409(5) Uani 1 1 d . . .
O8 O 0.92704(16) 0.26862(9) 0.71534(9) 0.0202(4) Uani 1 1 d . . .
O9 O 0.92680(15) 0.17067(9) 0.68207(8) 0.0167(4) Uani 1 1 d . . .
N1 N 0.68416(18) 0.14556(11) 0.52645(10) 0.0140(4) Uani 1 1 d . . .
N2 N 0.95817(19) -0.02675(11) 0.69668(10) 0.0154(5) Uani 1 1 d . . .
N3 N 0.77594(19) -0.00403(11) 0.84673(10) 0.0161(5) Uani 1 1 d . . .
N4 N 0.82866(19) 0.20660(12) 0.85416(10) 0.0188(5) Uani 1 1 d . . .
N5 N 0.59748(19) 0.35034(11) 0.71330(11) 0.0188(5) Uani 1 1 d . . .
N6 N 0.79721(19) 0.31198(11) 0.53684(10) 0.0161(5) Uani 1 1 d . . .
C1 C 0.4609(2) 0.14782(14) 0.63219(12) 0.0152(5) Uani 1 1 d . . .
H1 H 0.4603 0.1384 0.5889 0.018 Uiso 1 1 calc R . .
C2 C 0.4933(2) 0.08821(14) 0.69411(13) 0.0150(5) Uani 1 1 d . . .
C3 C 0.4843(2) 0.10277(14) 0.75709(13) 0.0159(5) Uani 1 1 d . . .
H3 H 0.5014 0.0626 0.7995 0.019 Uiso 1 1 calc R . .
C4 C 0.4506(2) 0.17544(14) 0.75950(13) 0.0158(5) Uani 1 1 d . . .
C5 C 0.4215(2) 0.23354(14) 0.69756(13) 0.0158(5) Uani 1 1 d . . .
H5 H 0.3955 0.2831 0.6988 0.019 Uiso 1 1 calc R . .
C6 C 0.4297(2) 0.22062(14) 0.63314(12) 0.0162(5) Uani 1 1 d . . .
C7 C 0.4147(2) 0.28111(14) 0.56552(13) 0.0166(6) Uani 1 1 d . . .
C8 C 0.3260(2) 0.28371(14) 0.51319(13) 0.0212(6) Uani 1 1 d . . .
H8 H 0.2727 0.2499 0.5240 0.025 Uiso 1 1 calc R . .
C9 C 0.3136(2) 0.33358(15) 0.44671(14) 0.0243(6) Uani 1 1 d . . .
H9 H 0.2519 0.3342 0.4128 0.029 Uiso 1 1 calc R . .
C10 C 0.3914(2) 0.38289(14) 0.42964(13) 0.0227(6) Uani 1 1 d . . .
H10 H 0.3838 0.4175 0.3841 0.027 Uiso 1 1 calc R . .
C11 C 0.4799(2) 0.38074(14) 0.47997(13) 0.0197(6) Uani 1 1 d . . .
H11 H 0.5333 0.4144 0.4678 0.024 Uiso 1 1 calc R . .
C12 C 0.4953(2) 0.33146(13) 0.54810(12) 0.0157(5) Uani 1 1 d . . .
C13 C 0.5443(2) 0.01011(14) 0.69530(12) 0.0161(5) Uani 1 1 d . . .
C14 C 0.4742(3) -0.04055(15) 0.73071(13) 0.0230(6) Uani 1 1 d . . .
H14 H 0.3946 -0.0228 0.7499 0.028 Uiso 1 1 calc R . .
C15 C 0.5172(3) -0.11517(15) 0.73855(13) 0.0239(6) Uani 1 1 d . . .
H15 H 0.4672 -0.1481 0.7624 0.029 Uiso 1 1 calc R . .
C16 C 0.6332(2) -0.14165(14) 0.71147(13) 0.0209(6) Uani 1 1 d . . .
H16 H 0.6647 -0.1931 0.7172 0.025 Uiso 1 1 calc R . .
C17 C 0.7033(2) -0.09240(14) 0.67581(12) 0.0186(6) Uani 1 1 d . . .
H17 H 0.7820 -0.1110 0.6563 0.022 Uiso 1 1 calc R . .
C18 C 0.6636(2) -0.01703(13) 0.66735(12) 0.0142(5) Uani 1 1 d . . .
C19 C 0.4543(2) 0.19046(14) 0.82682(13) 0.0171(6) Uani 1 1 d . . .
C20 C 0.3389(2) 0.23496(14) 0.84267(13) 0.0229(6) Uani 1 1 d . . .
H20 H 0.2634 0.2522 0.8112 0.028 Uiso 1 1 calc R . .
C21 C 0.3325(3) 0.25435(14) 0.90350(14) 0.0242(6) Uani 1 1 d . . .
H21 H 0.2535 0.2848 0.9130 0.029 Uiso 1 1 calc R . .
C22 C 0.4412(3) 0.22917(14) 0.94995(14) 0.0237(6) Uani 1 1 d . . .
H22 H 0.4376 0.2417 0.9918 0.028 Uiso 1 1 calc R . .
C23 C 0.5572(2) 0.18485(14) 0.93455(13) 0.0200(6) Uani 1 1 d . . .
H23 H 0.6318 0.1675 0.9667 0.024 Uiso 1 1 calc R . .
C24 C 0.5663(2) 0.16543(13) 0.87309(12) 0.0144(5) Uani 1 1 d . . .
C25 C 0.6025(2) 0.32944(13) 0.60024(12) 0.0138(5) Uani 1 1 d . . .
C26 C 0.7511(2) 0.03483(13) 0.62891(12) 0.0128(5) Uani 1 1 d . . .
C27 C 0.7015(2) 0.11963(13) 0.85809(12) 0.0148(5) Uani 1 1 d . . .
C28 C 0.7110(2) 0.36189(13) 0.56013(12) 0.0145(5) Uani 1 1 d . . .
C29 C 0.7253(2) 0.43129(14) 0.55071(12) 0.0181(6) Uani 1 1 d . . .
H29 H 0.6637 0.4651 0.5680 0.022 Uiso 1 1 calc R . .
C30 C 0.8313(2) 0.45244(14) 0.51529(13) 0.0222(6) Uani 1 1 d . . .
H30 H 0.8435 0.5003 0.5088 0.027 Uiso 1 1 calc R . .
C31 C 0.9172(2) 0.40229(14) 0.49019(13) 0.0226(6) Uani 1 1 d . . .
H31 H 0.9889 0.4153 0.4650 0.027 Uiso 1 1 calc R . .
C32 C 0.8978(2) 0.33277(14) 0.50208(13) 0.0210(6) Uani 1 1 d . . .
H32 H 0.9579 0.2982 0.4850 0.025 Uiso 1 1 calc R . .
C33 C 0.5427(2) 0.37601(13) 0.64776(13) 0.0164(5) Uani 1 1 d . . .
C34 C 0.4410(2) 0.44027(14) 0.62515(13) 0.0205(6) Uani 1 1 d . . .
H34 H 0.4036 0.4571 0.5786 0.025 Uiso 1 1 calc R . .
C35 C 0.3935(3) 0.48018(15) 0.67060(15) 0.0279(7) Uani 1 1 d . . .
H35 H 0.3245 0.5245 0.6556 0.034 Uiso 1 1 calc R . .
C36 C 0.4495(3) 0.45349(16) 0.73809(15) 0.0327(7) Uani 1 1 d . . .
H36 H 0.4197 0.4792 0.7706 0.039 Uiso 1 1 calc R . .
C37 C 0.5499(3) 0.38850(15) 0.75750(14) 0.0281(7) Uani 1 1 d . . .
H37 H 0.5870 0.3699 0.8042 0.034 Uiso 1 1 calc R . .
C38 C 0.6948(2) 0.07219(13) 0.55249(12) 0.0133(5) Uani 1 1 d . . .
C39 C 0.6496(2) 0.03524(14) 0.51374(12) 0.0168(6) Uani 1 1 d . . .
H39 H 0.6612 -0.0169 0.5318 0.020 Uiso 1 1 calc R . .
C40 C 0.5870(2) 0.07530(14) 0.44790(13) 0.0192(6) Uani 1 1 d . . .
H40 H 0.5558 0.0510 0.4203 0.023 Uiso 1 1 calc R . .
C41 C 0.5709(2) 0.15142(14) 0.42347(13) 0.0187(6) Uani 1 1 d . . .
H41 H 0.5250 0.1805 0.3797 0.022 Uiso 1 1 calc R . .
C42 C 0.6226(2) 0.18387(14) 0.46370(12) 0.0165(6) Uani 1 1 d . . .
H42 H 0.6142 0.2357 0.4462 0.020 Uiso 1 1 calc R . .
C43 C 0.8945(2) -0.01489(13) 0.63564(12) 0.0142(5) Uani 1 1 d . . .
C44 C 0.9513(2) -0.04640(13) 0.58667(12) 0.0152(5) Uani 1 1 d . . .
H44 H 0.9053 -0.0356 0.5432 0.018 Uiso 1 1 calc R . .
C45 C 1.0769(2) -0.09419(14) 0.60148(13) 0.0184(6) Uani 1 1 d . . .
H45 H 1.1176 -0.1173 0.5688 0.022 Uiso 1 1 calc R . .
C46 C 1.1411(2) -0.10716(14) 0.66519(13) 0.0214(6) Uani 1 1 d . . .
H46 H 1.2264 -0.1400 0.6774 0.026 Uiso 1 1 calc R . .
C47 C 1.0793(2) -0.07165(14) 0.71055(13) 0.0179(6) Uani 1 1 d . . .
H47 H 1.1248 -0.0795 0.7535 0.021 Uiso 1 1 calc R . .
C48 C 0.7119(2) 0.03641(13) 0.88648(12) 0.0145(5) Uani 1 1 d . . .
C49 C 0.6583(2) 0.00313(14) 0.94662(13) 0.0186(6) Uani 1 1 d . . .
H49 H 0.6154 0.0316 0.9748 0.022 Uiso 1 1 calc R . .
C50 C 0.6672(2) -0.07252(14) 0.96596(13) 0.0221(6) Uani 1 1 d . . .
H50 H 0.6311 -0.0961 1.0075 0.027 Uiso 1 1 calc R . .
C51 C 0.7291(3) -0.11253(15) 0.92404(13) 0.0237(6) Uani 1 1 d . . .
H51 H 0.7342 -0.1639 0.9354 0.028 Uiso 1 1 calc R . .
C52 C 0.7833(2) -0.07661(14) 0.86538(13) 0.0212(6) Uani 1 1 d . . .
H52 H 0.8277 -0.1044 0.8370 0.025 Uiso 1 1 calc R . .
C53 C 0.8109(2) 0.14046(14) 0.89279(13) 0.0178(6) Uani 1 1 d . . .
C54 C 0.8833(2) 0.09775(14) 0.95443(13) 0.0195(6) Uani 1 1 d . . .
H54 H 0.8685 0.0514 0.9802 0.023 Uiso 1 1 calc R . .
C55 C 0.9784(2) 0.12365(15) 0.97828(14) 0.0250(6) Uani 1 1 d . . .
H55 H 1.0286 0.0955 1.0210 0.030 Uiso 1 1 calc R . .
C56 C 0.9989(3) 0.19040(15) 0.93925(14) 0.0271(7) Uani 1 1 d . . .
H56 H 1.0642 0.2089 0.9540 0.032 Uiso 1 1 calc R . .
C57 C 0.9221(3) 0.22986(15) 0.87814(14) 0.0254(7) Uani 1 1 d . . .
H57 H 0.9362 0.2762 0.8515 0.031 Uiso 1 1 calc R . .
C58 C 1.0721(3) 0.14954(14) 0.52309(14) 0.0198(6) Uani 1 1 d . . .
C59 C 1.1597(2) 0.08643(14) 0.57969(13) 0.0234(6) Uani 1 1 d . . .
H59A H 1.1614 0.0393 0.5721 0.035 Uiso 1 1 calc R . .
H59B H 1.1259 0.0861 0.6252 0.035 Uiso 1 1 calc R . .
H59C H 1.2487 0.0928 0.5785 0.035 Uiso 1 1 calc R . .
C60 C 1.1192(3) 0.00123(15) 0.84826(13) 0.0210(6) Uani 1 1 d . . .
C61 C 1.2330(3) 0.02119(18) 0.87434(14) 0.0379(8) Uani 1 1 d . . .
H61A H 1.2023 0.0501 0.9060 0.057 Uiso 1 1 calc R . .
H61B H 1.2711 0.0507 0.8347 0.057 Uiso 1 1 calc R . .
H61C H 1.2997 -0.0243 0.8993 0.057 Uiso 1 1 calc R . .
C62 C 0.9843(2) 0.21715(15) 0.69150(12) 0.0204(6) Uani 1 1 d . . .
C63 C 1.1241(2) 0.21160(16) 0.67250(15) 0.0337(8) Uani 1 1 d . . .
H63A H 1.1531 0.2517 0.6812 0.051 Uiso 1 1 calc R . .
H63B H 1.1299 0.2158 0.6230 0.051 Uiso 1 1 calc R . .
H63C H 1.1804 0.1636 0.7009 0.051 Uiso 1 1 calc R . .

loop_
_atom_site_aniso_label
_atom_site_aniso_U_11
_atom_site_aniso_U_22
_atom_site_aniso_U_33
_atom_site_aniso_U_23
_atom_site_aniso_U_13
_atom_site_aniso_U_12
Mn1 0.0121(2) 0.0137(2) 0.0144(2) -0.00490(16) 0.00190(16) -0.00412(17)
Mn2 0.0124(2) 0.0180(2) 0.0146(2) -0.00640(17) 0.00095(16) -0.00319(17)
Mn3 0.0148(2) 0.0167(2) 0.0158(2) -0.00432(17) 0.00138(16) -0.00525(18)
O1 0.0114(9) 0.0147(9) 0.0156(9) -0.0064(7) 0.0007(7) -0.0043(7)
O2 0.0126(9) 0.0175(10) 0.0126(9) -0.0049(8) 0.0035(7) -0.0049(8)
O3 0.0098(9) 0.0117(9) 0.0150(9) -0.0021(7) 0.0003(7) 0.0003(7)
O4 0.0151(10) 0.0275(11) 0.0251(10) -0.0142(9) 0.0076(8) -0.0074(9)
O5 0.0250(11) 0.0341(12) 0.0279(11) -0.0046(10) 0.0073(9) -0.0131(10)
O6 0.0213(11) 0.0333(12) 0.0266(11) -0.0082(10) -0.0033(9) -0.0070(10)
O7 0.0591(16) 0.0298(13) 0.0304(12) -0.0033(10) -0.0026(11) -0.0131(12)
O8 0.0167(10) 0.0232(11) 0.0245(10) -0.0126(9) 0.0054(8) -0.0060(8)
O9 0.0130(9) 0.0182(10) 0.0206(10) -0.0061(8) 0.0000(7) -0.0070(8)
N1 0.0089(11) 0.0164(12) 0.0150(11) -0.0036(9) 0.0019(9) -0.0024(9)
N2 0.0111(11) 0.0168(12) 0.0176(11) -0.0056(9) -0.0008(9) -0.0019(9)
N3 0.0142(12) 0.0170(12) 0.0162(11) -0.0050(9) 0.0000(9) -0.0030(10)
N4 0.0212(13) 0.0220(13) 0.0172(11) -0.0073(10) 0.0023(9) -0.0110(10)
N5 0.0178(12) 0.0186(12) 0.0223(12) -0.0101(10) 0.0045(10) -0.0042(10)
N6 0.0144(12) 0.0157(12) 0.0193(11) -0.0059(9) 0.0038(9) -0.0059(10)
C1 0.0054(13) 0.0237(15) 0.0182(13) -0.0077(12) 0.0025(10) -0.0056(11)
C2 0.0039(12) 0.0192(14) 0.0234(14) -0.0065(12) 0.0017(10) -0.0060(11)
C3 0.0070(13) 0.0222(15) 0.0191(13) -0.0036(11) 0.0037(10) -0.0085(11)
C4 0.0052(13) 0.0232(15) 0.0213(14) -0.0088(12) 0.0033(10) -0.0058(11)
C5 0.0062(13) 0.0191(14) 0.0249(14) -0.0101(12) 0.0043(11) -0.0043(11)
C6 0.0064(13) 0.0220(15) 0.0177(13) -0.0010(11) -0.0006(10) -0.0060(11)
C7 0.0105(13) 0.0178(14) 0.0202(14) -0.0070(11) 0.0030(11) -0.0006(11)
C8 0.0109(14) 0.0249(16) 0.0263(15) -0.0058(13) 0.0018(11) -0.0053(12)
C9 0.0165(15) 0.0283(17) 0.0260(15) -0.0090(13) -0.0075(12) -0.0011(13)
C10 0.0242(16) 0.0201(15) 0.0183(14) -0.0004(12) -0.0037(12) -0.0027(13)
C11 0.0186(15) 0.0126(14) 0.0262(15) -0.0054(12) -0.0014(12) -0.0019(12)
C12 0.0139(14) 0.0142(14) 0.0180(13) -0.0065(11) 0.0029(11) -0.0005(11)
C13 0.0150(14) 0.0185(14) 0.0152(13) -0.0038(11) -0.0019(11) -0.0068(12)
C14 0.0227(16) 0.0256(16) 0.0241(15) -0.0081(13) 0.0045(12) -0.0125(13)
C15 0.0255(16) 0.0253(16) 0.0239(15) -0.0041(13) 0.0048(12) -0.0164(14)
C16 0.0239(16) 0.0140(14) 0.0248(15) -0.0044(12) -0.0016(12) -0.0070(12)
C17 0.0163(14) 0.0196(15) 0.0205(14) -0.0066(12) -0.0007(11) -0.0053(12)
C18 0.0155(14) 0.0163(14) 0.0128(12) -0.0041(11) -0.0007(10) -0.0084(11)
C19 0.0150(14) 0.0183(14) 0.0192(14) -0.0068(11) 0.0068(11) -0.0057(12)
C20 0.0153(15) 0.0262(16) 0.0248(15) -0.0064(13) 0.0023(12) -0.0034(12)
C21 0.0191(15) 0.0231(16) 0.0290(16) -0.0102(13) 0.0096(13) -0.0014(13)
C22 0.0268(17) 0.0254(16) 0.0208(15) -0.0101(13) 0.0096(13) -0.0071(13)
C23 0.0181(15) 0.0204(15) 0.0221(14) -0.0061(12) 0.0054(12) -0.0071(12)
C24 0.0153(14) 0.0127(13) 0.0156(13) -0.0050(11) 0.0056(11) -0.0042(11)
C25 0.0145(14) 0.0114(13) 0.0159(13) -0.0039(11) 0.0027(10) -0.0047(11)
C26 0.0112(13) 0.0130(13) 0.0149(12) -0.0046(11) 0.0016(10) -0.0040(11)
C27 0.0140(14) 0.0206(14) 0.0117(12) -0.0057(11) 0.0021(10) -0.0072(11)
C28 0.0130(13) 0.0165(14) 0.0139(12) -0.0040(11) -0.0012(10) -0.0043(11)
C29 0.0156(14) 0.0166(14) 0.0198(14) -0.0053(12) 0.0007(11) -0.0008(12)
C30 0.0275(16) 0.0138(14) 0.0264(15) -0.0053(12) 0.0015(12) -0.0089(13)
C31 0.0191(15) 0.0241(16) 0.0255(15) -0.0061(13) 0.0093(12) -0.0098(13)
C32 0.0178(15) 0.0193(15) 0.0238(15) -0.0054(12) 0.0066(12) -0.0033(12)
C33 0.0161(14) 0.0136(14) 0.0200(14) -0.0044(11) 0.0049(11) -0.0061(11)
C34 0.0175(15) 0.0178(15) 0.0245(15) -0.0050(12) 0.0037(12) -0.0039(12)
C35 0.0212(16) 0.0209(16) 0.0384(18) -0.0103(14) 0.0083(14) 0.0007(13)
C36 0.0349(19) 0.0316(18) 0.0349(18) -0.0204(15) 0.0108(15) -0.0026(15)
C37 0.0349(18) 0.0274(17) 0.0237(15) -0.0108(13) 0.0029(13) -0.0078(14)
C38 0.0081(13) 0.0176(14) 0.0156(13) -0.0064(11) 0.0025(10) -0.0043(11)
C39 0.0128(14) 0.0191(14) 0.0205(14) -0.0070(12) 0.0042(11) -0.0066(12)
C40 0.0131(14) 0.0260(16) 0.0213(14) -0.0095(12) 0.0021(11) -0.0074(12)
C41 0.0128(14) 0.0217(15) 0.0178(14) -0.0036(12) -0.0008(11) -0.0013(12)
C42 0.0137(14) 0.0159(14) 0.0183(13) -0.0044(11) 0.0022(11) -0.0026(11)
C43 0.0158(14) 0.0111(13) 0.0172(13) -0.0035(11) 0.0022(11) -0.0076(11)
C44 0.0156(14) 0.0138(13) 0.0171(13) -0.0061(11) 0.0004(11) -0.0040(11)
C45 0.0185(15) 0.0193(14) 0.0190(14) -0.0074(12) 0.0048(11) -0.0065(12)
C46 0.0177(15) 0.0179(15) 0.0250(15) -0.0044(12) 0.0006(12) -0.0013(12)
C47 0.0167(14) 0.0198(15) 0.0158(13) -0.0050(11) 0.0000(11) -0.0032(12)
C48 0.0114(13) 0.0185(14) 0.0139(13) -0.0060(11) -0.0014(10) -0.0032(11)
C49 0.0146(14) 0.0215(15) 0.0194(14) -0.0059(12) 0.0040(11) -0.0054(12)
C50 0.0155(15) 0.0256(16) 0.0222(14) -0.0017(12) 0.0049(11) -0.0076(13)
C51 0.0292(17) 0.0176(15) 0.0253(15) -0.0064(12) -0.0010(13) -0.0079(13)
C52 0.0223(15) 0.0173(15) 0.0230(15) -0.0060(12) -0.0010(12) -0.0039(12)
C53 0.0135(14) 0.0255(16) 0.0179(14) -0.0113(12) 0.0049(11) -0.0057(12)
C54 0.0174(15) 0.0202(15) 0.0202(14) -0.0060(12) 0.0031(11) -0.0042(12)
C55 0.0212(16) 0.0331(17) 0.0198(14) -0.0068(13) -0.0029(12) -0.0070(14)
C56 0.0263(17) 0.0339(18) 0.0274(16) -0.0112(14) -0.0016(13) -0.0170(14)
C57 0.0307(17) 0.0259(16) 0.0248(15) -0.0083(13) 0.0066(13) -0.0164(14)
C58 0.0201(16) 0.0203(15) 0.0247(15) -0.0135(12) 0.0046(12) -0.0076(13)
C59 0.0265(16) 0.0196(15) 0.0237(15) -0.0065(12) -0.0017(12) -0.0053(13)
C60 0.0256(17) 0.0240(16) 0.0121(13) -0.0059(12) 0.0033(12) -0.0039(13)
C61 0.0213(17) 0.068(2) 0.0254(16) -0.0160(17) -0.0032(13) -0.0121(17)
C62 0.0167(15) 0.0275(16) 0.0157(13) -0.0053(12) -0.0020(11) -0.0054(13)
C63 0.0119(15) 0.047(2) 0.056(2) -0.0310(18) 0.0110(14) -0.0129(14)

loop_
_atom_type_symbol
_atom_type_description
_atom_type_scat_dispersion_real
_atom_type_scat_dispersion_imag
_atom_type_scat_source
C C 0.0033 0.0016 'International Tables Vol C Tables 4.2.6.8 and 6.1.1.4'
H H 0.0000 0.0000 'International Tables Vol C Tables 4.2.6.8 and 6.1.1.4'
N N 0.0061 0.0033 'International Tables Vol C Tables 4.2.6.8 and 6.1.1.4'
O O 0.0106 0.0060 'International Tables Vol C Tables 4.2.6.8 and 6.1.1.4'
Mn Mn 0.3368 0.7283 'International Tables Vol C Tables 4.2.6.8 and 6.1.1.4'

loop_
_geom_angle_atom_site_label_1
_geom_angle_atom_site_label_2
_geom_angle_atom_site_label_3
_geom_angle
_geom_angle_site_symmetry_1
_geom_angle_site_symmetry_3
_geom_angle_publ_flag
O4 Mn1 O3 155.18(6) . . yes
O4 Mn1 O1 110.39(6) . . yes
O3 Mn1 O1 93.00(6) . . yes
O4 Mn1 O9 93.38(6) . . yes
O3 Mn1 O9 81.70(6) . . yes
O1 Mn1 O9 81.31(6) . . yes
O4 Mn1 N1 83.80(6) . . yes
O3 Mn1 N1 111.88(6) . . yes
O1 Mn1 N1 73.09(7) . . yes
O9 Mn1 N1 151.31(7) . . yes
O4 Mn1 N6 85.32(7) . . yes
O3 Mn1 N6 70.98(6) . . yes
O1 Mn1 N6 163.94(6) . . yes
O9 Mn1 N6 94.83(6) . . yes
N1 Mn1 N6 113.30(7) . . yes
O1 Mn2 O6 148.30(7) . . yes
O1 Mn2 O2 90.62(6) . . yes
O6 Mn2 O2 102.32(6) . . yes
O1 Mn2 N3 113.74(7) . . yes
O6 Mn2 N3 97.83(7) . . yes
O2 Mn2 N3 71.94(6) . . yes
O1 Mn2 N2 72.73(6) . . yes
O6 Mn2 N2 97.05(7) . . yes
O2 Mn2 N2 160.63(6) . . yes
N3 Mn2 N2 105.25(7) . . yes
O1 Mn2 O9 77.15(6) . . yes
O6 Mn2 O9 75.99(6) . . yes
O2 Mn2 O9 82.71(6) . . yes
N3 Mn2 O9 152.10(6) . . yes
N2 Mn2 O9 102.52(6) . . yes
O2 Mn3 O3 98.33(6) . . yes
O2 Mn3 O8 125.50(7) . . yes
O3 Mn3 O8 101.82(6) . . yes
O2 Mn3 N5 129.67(7) . . yes
O3 Mn3 N5 76.08(7) . . yes
O8 Mn3 N5 104.29(7) . . yes
O2 Mn3 N4 73.34(7) . . yes
O3 Mn3 N4 171.64(7) . . yes
O8 Mn3 N4 83.03(7) . . yes
N5 Mn3 N4 109.55(7) . . yes
C26 O1 Mn2 119.12(14) . . ?
C26 O1 Mn1 115.84(13) . . ?
Mn2 O1 Mn1 107.77(7) . . ?
C27 O2 Mn3 117.61(13) . . ?
C27 O2 Mn2 117.05(14) . . ?
Mn3 O2 Mn2 109.09(7) . . ?
C25 O3 Mn3 117.26(13) . . ?
C25 O3 Mn1 118.03(13) . . ?
Mn3 O3 Mn1 110.09(7) . . ?
C58 O4 Mn1 145.85(16) . . ?
C60 O6 Mn2 130.50(18) . . ?
C62 O8 Mn3 100.56(15) . . ?
C62 O9 Mn1 126.57(16) . . ?
C62 O9 Mn2 137.78(15) . . ?
Mn1 O9 Mn2 93.75(6) . . ?
C42 N1 C38 119.3(2) . . ?
C42 N1 Mn1 126.17(16) . . ?
C38 N1 Mn1 114.21(15) . . ?
C47 N2 C43 118.7(2) . . ?
C47 N2 Mn2 125.29(16) . . ?
C43 N2 Mn2 113.79(16) . . ?
C52 N3 C48 119.3(2) . . ?
C52 N3 Mn2 125.22(16) . . ?
C48 N3 Mn2 115.50(15) . . ?
C57 N4 C53 117.0(2) . . ?
C57 N4 Mn3 127.45(17) . . ?
C53 N4 Mn3 111.83(15) . . ?
C33 N5 C37 118.2(2) . . ?
C33 N5 Mn3 114.40(15) . . ?
C37 N5 Mn3 127.07(18) . . ?
C32 N6 C28 118.2(2) . . ?
C32 N6 Mn1 124.46(16) . . ?
C28 N6 Mn1 114.43(15) . . ?
C6 C1 C2 120.9(2) . . ?
C3 C2 C1 118.8(2) . . ?
C3 C2 C13 118.3(2) . . ?
C1 C2 C13 122.8(2) . . ?
C2 C3 C4 121.3(2) . . ?
C5 C4 C3 118.9(2) . . ?
C5 C4 C19 120.2(2) . . ?
C3 C4 C19 120.8(2) . . ?
C4 C5 C6 121.1(2) . . ?
C1 C6 C5 118.8(2) . . ?
C1 C6 C7 118.2(2) . . ?
C5 C6 C7 122.9(2) . . ?
C8 C7 C12 118.1(2) . . ?
C8 C7 C6 118.0(2) . . ?
C12 C7 C6 123.6(2) . . ?
C9 C8 C7 122.4(2) . . ?
C8 C9 C10 119.8(2) . . ?
C11 C10 C9 118.8(2) . . ?
C10 C11 C12 123.4(2) . . ?
C11 C12 C7 117.6(2) . . ?
C11 C12 C25 120.2(2) . . ?
C7 C12 C25 122.1(2) . . ?
C14 C13 C18 118.4(2) . . ?
C14 C13 C2 117.4(2) . . ?
C18 C13 C2 124.0(2) . . ?
C15 C14 C13 122.1(2) . . ?
C14 C15 C16 119.5(2) . . ?
C15 C16 C17 119.2(2) . . ?
C16 C17 C18 122.8(2) . . ?
C17 C18 C13 117.8(2) . . ?
C17 C18 C26 119.9(2) . . ?
C13 C18 C26 122.2(2) . . ?
C20 C19 C24 119.3(2) . . ?
C20 C19 C4 116.6(2) . . ?
C24 C19 C4 124.0(2) . . ?
C21 C20 C19 121.5(2) . . ?
C22 C21 C20 119.8(2) . . ?
C21 C22 C23 119.2(2) . . ?
C22 C23 C24 121.9(2) . . ?
C23 C24 C19 118.3(2) . . ?
C23 C24 C27 118.5(2) . . ?
C19 C24 C27 123.2(2) . . ?
O3 C25 C33 110.18(19) . . ?
O3 C25 C12 111.32(18) . . ?
C33 C25 C12 110.27(19) . . ?
O3 C25 C28 106.36(19) . . ?
C33 C25 C28 108.61(18) . . ?
C12 C25 C28 109.98(19) . . ?
O1 C26 C38 109.45(19) . . ?
O1 C26 C43 106.80(18) . . ?
C38 C26 C43 112.97(18) . . ?
O1 C26 C18 112.94(17) . . ?
C38 C26 C18 107.56(18) . . ?
C43 C26 C18 107.20(19) . . ?
O2 C27 C48 109.01(18) . . ?
O2 C27 C24 112.05(19) . . ?
C48 C27 C24 110.53(18) . . ?
O2 C27 C53 106.11(18) . . ?
C48 C27 C53 111.7(2) . . ?
C24 C27 C53 107.43(18) . . ?
N6 C28 C29 122.0(2) . . ?
N6 C28 C25 112.2(2) . . ?
C29 C28 C25 125.7(2) . . ?
C28 C29 C30 119.6(2) . . ?
C31 C30 C29 118.4(2) . . ?
C30 C31 C32 119.0(2) . . ?
N6 C32 C31 122.7(2) . . ?
N5 C33 C34 121.6(2) . . ?
N5 C33 C25 115.2(2) . . ?
C34 C33 C25 123.2(2) . . ?
C33 C34 C35 120.1(3) . . ?
C36 C35 C34 118.2(3) . . ?
C35 C36 C37 118.8(2) . . ?
N5 C37 C36 123.2(3) . . ?
N1 C38 C39 121.1(2) . . ?
N1 C38 C26 115.44(19) . . ?
C39 C38 C26 123.3(2) . . ?
C38 C39 C40 119.3(2) . . ?
C41 C40 C39 118.7(2) . . ?
C42 C41 C40 118.7(2) . . ?
N1 C42 C41 122.7(2) . . ?
N2 C43 C44 122.0(2) . . ?
N2 C43 C26 112.68(19) . . ?
C44 C43 C26 125.2(2) . . ?
C43 C44 C45 119.4(2) . . ?
C46 C45 C44 118.2(2) . . ?
C47 C46 C45 119.0(2) . . ?
N2 C47 C46 122.7(2) . . ?
N3 C48 C49 120.6(2) . . ?
N3 C48 C27 115.1(2) . . ?
C49 C48 C27 124.2(2) . . ?
C48 C49 C50 119.7(2) . . ?
C51 C50 C49 119.0(2) . . ?
C50 C51 C52 118.6(2) . . ?
N3 C52 C51 122.6(2) . . ?
N4 C53 C54 122.7(2) . . ?
N4 C53 C27 111.6(2) . . ?
C54 C53 C27 125.7(2) . . ?
C53 C54 C55 118.9(2) . . ?
C56 C55 C54 119.2(3) . . ?
C55 C56 C57 118.3(2) . . ?
N4 C57 C56 123.8(3) . . ?
O5 C58 O4 123.0(3) . . ?
O5 C58 C59 119.4(2) . . ?
O4 C58 C59 117.6(2) . . ?
O7 C60 O6 124.9(3) . . ?
O7 C60 C61 120.7(3) . . ?
O6 C60 C61 114.4(2) . . ?
O8 C62 O9 122.2(2) . . ?
O8 C62 C63 118.5(2) . . ?
O9 C62 C63 119.2(2) . . ?

loop_
_geom_bond_atom_site_label_1
_geom_bond_atom_site_label_2
_geom_bond_distance
_geom_bond_site_symmetry_2
_geom_bond_publ_flag
Mn1 O4 2.1110(16) . yes
Mn1 O3 2.1314(15) . yes
Mn1 O1 2.1402(16) . yes
Mn1 O9 2.2247(16) . yes
Mn1 N1 2.2292(19) . yes
Mn1 N6 2.347(2) . yes
Mn2 O1 2.0880(16) . yes
Mn2 O6 2.0930(18) . yes
Mn2 O2 2.1579(15) . yes
Mn2 N3 2.2620(19) . yes
Mn2 N2 2.3265(19) . yes
Mn2 O9 2.4509(16) . yes
Mn3 O2 2.0273(16) . yes
Mn3 O3 2.0825(16) . yes
Mn3 O8 2.1481(16) . yes
Mn3 N5 2.205(2) . yes
Mn3 N4 2.337(2) . yes
O1 C26 1.395(2) . ?
O2 C27 1.391(3) . ?
O3 C25 1.383(3) . ?
O4 C58 1.273(3) . ?
O5 C58 1.255(3) . ?
O6 C60 1.269(3) . ?
O7 C60 1.227(3) . ?
O8 C62 1.266(3) . ?
O9 C62 1.280(3) . ?
N1 C42 1.336(3) . ?
N1 C38 1.348(3) . ?
N2 C47 1.333(3) . ?
N2 C43 1.342(3) . ?
N3 C52 1.339(3) . ?
N3 C48 1.355(3) . ?
N4 C57 1.344(3) . ?
N4 C53 1.351(3) . ?
N5 C33 1.344(3) . ?
N5 C37 1.349(3) . ?
N6 C32 1.344(3) . ?
N6 C28 1.352(3) . ?
C1 C6 1.390(3) . ?
C1 C2 1.398(3) . ?
C2 C3 1.385(3) . ?
C2 C13 1.484(3) . ?
C3 C4 1.397(3) . ?
C4 C5 1.382(3) . ?
C4 C19 1.483(3) . ?
C5 C6 1.399(3) . ?
C6 C7 1.486(3) . ?
C7 C8 1.406(3) . ?
C7 C12 1.426(3) . ?
C8 C9 1.380(3) . ?
C9 C10 1.388(3) . ?
C10 C11 1.378(3) . ?
C11 C12 1.400(3) . ?
C12 C25 1.546(3) . ?
C13 C14 1.403(3) . ?
C13 C18 1.417(3) . ?
C14 C15 1.378(3) . ?
C15 C16 1.379(3) . ?
C16 C17 1.386(3) . ?
C17 C18 1.388(3) . ?
C18 C26 1.570(3) . ?
C19 C20 1.404(3) . ?
C19 C24 1.404(3) . ?
C20 C21 1.391(3) . ?
C21 C22 1.381(4) . ?
C22 C23 1.402(3) . ?
C23 C24 1.403(3) . ?
C24 C27 1.563(3) . ?
C25 C33 1.545(3) . ?
C25 C28 1.549(3) . ?
C26 C38 1.544(3) . ?
C26 C43 1.561(3) . ?
C27 C48 1.531(3) . ?
C27 C53 1.564(3) . ?
C28 C29 1.365(3) . ?
C29 C30 1.402(3) . ?
C30 C31 1.375(3) . ?
C31 C32 1.381(3) . ?
C33 C34 1.387(3) . ?
C34 C35 1.393(3) . ?
C35 C36 1.382(4) . ?
C36 C37 1.386(4) . ?
C38 C39 1.384(3) . ?
C39 C40 1.394(3) . ?
C40 C41 1.388(3) . ?
C41 C42 1.373(3) . ?
C43 C44 1.376(3) . ?
C44 C45 1.391(3) . ?
C45 C46 1.386(3) . ?
C46 C47 1.378(3) . ?
C48 C49 1.378(3) . ?
C49 C50 1.393(3) . ?
C50 C51 1.377(3) . ?
C51 C52 1.376(3) . ?
C53 C54 1.377(3) . ?
C54 C55 1.391(3) . ?
C55 C56 1.374(4) . ?
C56 C57 1.380(4) . ?
C58 C59 1.508(4) . ?
C60 C61 1.508(3) . ?
C62 C63 1.506(3) . ?

loop_
_platon_squeeze_void_nr
_platon_squeeze_void_average_x
_platon_squeeze_void_average_y
_platon_squeeze_void_average_z
_platon_squeeze_void_volume
_platon_squeeze_void_count_electrons
_platon_squeeze_void_content
1 -0.142 0.500 0.000 1415 430 ' '
